data_7150940
loop_
_publ_author_name
'Bentabed-Ababsa, Ghenia'
'Derdour, Aicha'
'Roisnel, Thierry'
'S\'aez, Jose A.'
'Domingo, Luis R.'
'Mongin, Florence'

_publ_section_title
;
 Polar [3 + 2] cycloaddition of ketones with electrophilically
 activated carbonyl ylides. Synthesis of spirocyclic dioxolane
 indolinones
;
_journal_issue 17
_journal_name_full 'Organic &amp; Biomolecular Chemistry'
_journal_page_first 3144
_journal_page_last 3157
_journal_paper_doi 10.1039/b804856h
_journal_volume 6
_journal_year 2008
_chemical_compound_source 'synthesis as described'
_chemical_formula_moiety 'C19 H12 Cl1 N3 O3'
_chemical_formula_sum 'C19 H12 Cl N3 O3'
_chemical_formula_weight 365.77
_chemical_name_systematic
;
?
;
_space_group_IT_number 2
_symmetry_cell_setting triclinic
_symmetry_Int_Tables_number 2
_symmetry_space_group_name_Hall '-P 1'
_symmetry_space_group_name_H-M 'P -1'
_atom_sites_solution_hydrogens geom
_atom_sites_solution_primary direct
_atom_sites_solution_secondary difmap
_cell_angle_alpha 76.326(5)
_cell_angle_beta 69.235(4)
_cell_angle_gamma 87.179(4)
_cell_formula_units_Z 2
_cell_length_a 9.1044(8)
_cell_length_b 9.8097(8)
_cell_length_c 10.3197(9)
_cell_measurement_reflns_used 4879
_cell_measurement_temperature 100(2)
_cell_measurement_theta_max 27.47
_cell_measurement_theta_min 2.6
_cell_measurement_wavelength 0.71073
_cell_volume 836.76(13)
_computing_cell_refinement 'Bruker SMART, 2006'
_computing_data_collection 'Bruker SMART, 2006'
_computing_data_reduction 'Bruker SAINT, 2006'
_computing_molecular_graphics 'Ortep-3 for Windows (Farrugia, 1997)'
_computing_publication_material 'WinGX publication routines (Farrugia, 1999)'
_computing_structure_refinement 'SHELXL-97 (Sheldrick, 1997)'
_computing_structure_solution 'SIR97 (Altomare et al., 1999)'
_diffrn_ambient_temperature 100(2)
_diffrn_detector 'CCD plate'
_diffrn_measured_fraction_theta_full 0.989
_diffrn_measured_fraction_theta_max 0.989
_diffrn_measurement_device_type 'APEXII, Bruker-AXS'
_diffrn_measurement_method 'CCD rotation images, thin slices'
_diffrn_radiation_monochromator graphite
_diffrn_radiation_probe x-ray
_diffrn_radiation_type MoK\a
_diffrn_radiation_wavelength 0.71073
_diffrn_reflns_av_R_equivalents 0.0363
_diffrn_reflns_av_unetI/netI 0.0355
_diffrn_reflns_limit_h_max 11
_diffrn_reflns_limit_h_min -11
_diffrn_reflns_limit_k_max 12
_diffrn_reflns_limit_k_min -12
_diffrn_reflns_limit_l_max 13
_diffrn_reflns_limit_l_min -13
_diffrn_reflns_number 11773
_diffrn_reflns_theta_full 27.47
_diffrn_reflns_theta_max 27.47
_diffrn_reflns_theta_min 3.09
_exptl_absorpt_coefficient_mu 0.253
_exptl_absorpt_correction_T_max 0.922
_exptl_absorpt_correction_T_min 0.847
_exptl_absorpt_correction_type multi-scan
_exptl_absorpt_process_details
;
[Sheldrick, G.M. (2002). SADABS Bruker AXS Inc., Madison, Wisconsin, USA]
;
_exptl_crystal_colour colourless
_exptl_crystal_density_diffrn 1.452
_exptl_crystal_density_method 'not measured'
_exptl_crystal_description prism
_exptl_crystal_F_000 376
_exptl_crystal_size_max 0.61
_exptl_crystal_size_mid 0.52
_exptl_crystal_size_min 0.32
_refine_diff_density_max 0.424
_refine_diff_density_min -0.288
_refine_diff_density_rms 0.059
_refine_ls_extinction_method none
_refine_ls_goodness_of_fit_ref 1.054
_refine_ls_hydrogen_treatment constr
_refine_ls_matrix_type full
_refine_ls_number_parameters 235
_refine_ls_number_reflns 3795
_refine_ls_number_restraints 0
_refine_ls_restrained_S_all 1.054
_refine_ls_R_factor_all 0.0496
_refine_ls_R_factor_gt 0.0415
_refine_ls_shift/su_max 0.001
_refine_ls_shift/su_mean 0
_refine_ls_structure_factor_coef Fsqd
_refine_ls_weighting_details 'calc w=1/[\s^2^(Fo^2^)+(0.0694P)^2^+0.2316P] where P=(Fo^2^+2Fc^2^)/3'
_refine_ls_weighting_scheme calc
_refine_ls_wR_factor_gt 0.1141
_refine_ls_wR_factor_ref 0.1203
_reflns_number_gt 3188
_reflns_number_total 3795
_reflns_threshold_expression >2sigma(I)
_cod_data_source_file b804856h.txt
_cod_data_source_block 7b
_cod_original_cell_volume 836.76(12)
_cod_database_code 7150940

loop_
_symmetry_equiv_pos_as_xyz
'x, y, z'
'-x, -y, -z'

loop_
_atom_site_label
_atom_site_type_symbol
_atom_site_fract_x
_atom_site_fract_y
_atom_site_fract_z
_atom_site_U_iso_or_equiv
_atom_site_adp_type
_atom_site_occupancy
_atom_site_calc_flag
_atom_site_refinement_flags
_atom_site_disorder_assembly
_atom_site_disorder_group
C1 C 0.78680(17) 0.33098(17) 0.00998(16) 0.0206(3) Uani 1 d . . .
H1 H 0.8408 0.4188 0.0065 0.025 Uiso 1 calc R . .
C2 C 0.52848(16) 0.33251(15) 0.15513(15) 0.0168(3) Uani 1 d . . .
C3 C 0.60607(16) 0.19894(16) 0.22042(16) 0.0178(3) Uani 1 d . . .
C4 C 0.53131(18) 0.44992(16) 0.23317(16) 0.0197(3) Uani 1 d . . .
C5 C 0.27992(17) 0.24117(16) 0.12223(16) 0.0193(3) Uani 1 d . . .
H5 H 0.3364 0.1889 0.0546 0.023 Uiso 1 calc R . .
C6 C 0.11527(18) 0.24428(17) 0.16870(18) 0.0230(3) Uani 1 d . . .
H6 H 0.0592 0.1934 0.1322 0.028 Uiso 1 calc R . .
C7 C 0.03343(18) 0.32085(18) 0.26740(18) 0.0254(4) Uani 1 d . . .
H7 H -0.0781 0.3203 0.2983 0.03 Uiso 1 calc R . .
C8 C 0.11162(18) 0.39906(17) 0.32254(17) 0.0233(3) Uani 1 d . . .
H8 H 0.0555 0.452 0.3896 0.028 Uiso 1 calc R . .
C9 C 0.35748(16) 0.31646(15) 0.17787(16) 0.0167(3) Uani 1 d . . .
C10 C 0.27383(17) 0.39590(16) 0.27522(16) 0.0181(3) Uani 1 d . . .
C11 C 0.88071(17) 0.27001(16) -0.11419(16) 0.0202(3) Uani 1 d . . .
C12 C 0.80785(18) 0.18461(17) -0.16646(17) 0.0222(3) Uani 1 d . . .
H12 H 0.6969 0.1696 -0.1279 0.027 Uiso 1 calc R . .
C13 C 0.89799(18) 0.12161(17) -0.27499(17) 0.0228(3) Uani 1 d . . .
H13 H 0.8492 0.0646 -0.3121 0.027 Uiso 1 calc R . .
C14 C 1.06077(18) 0.14330(17) -0.32854(17) 0.0220(3) Uani 1 d . . .
C15 C 1.13513(18) 0.22822(17) -0.27875(17) 0.0235(3) Uani 1 d . . .
H15 H 1.2462 0.2421 -0.3168 0.028 Uiso 1 calc R . .
C16 C 1.04361(18) 0.29285(17) -0.17172(17) 0.0223(3) Uani 1 d . . .
H16 H 1.0925 0.3529 -0.1377 0.027 Uiso 1 calc R . .
C17 C 0.3334(2) 0.56513(18) 0.40595(19) 0.0275(4) Uani 1 d . . .
H17A H 0.2185 0.5641 0.4485 0.041 Uiso 0.5 calc PR . .
H17B H 0.3734 0.6608 0.3532 0.041 Uiso 0.5 calc PR . .
H17C H 0.3775 0.5335 0.4815 0.041 Uiso 0.5 calc PR . .
H17D H 0.4278 0.6081 0.407 0.041 Uiso 0.5 calc PR . .
H17E H 0.2729 0.5115 0.5022 0.041 Uiso 0.5 calc PR . .
H17F H 0.2688 0.6388 0.374 0.041 Uiso 0.5 calc PR . .
C18 C 0.57329(17) 0.18443(16) 0.37478(16) 0.0193(3) Uani 1 d . . .
C19 C 0.55526(17) 0.06815(16) 0.19498(16) 0.0193(3) Uani 1 d . . .
N1 N 0.37925(15) 0.47136(14) 0.30870(14) 0.0196(3) Uani 1 d . . .
N2 N 0.54438(16) 0.18005(15) 0.49265(15) 0.0261(3) Uani 1 d . . .
N3 N 0.52253(17) -0.03042(15) 0.16850(16) 0.0270(3) Uani 1 d . . .
O1 O 0.76825(12) 0.22752(12) 0.14397(11) 0.0219(3) Uani 1 d . . .
O2 O 0.63157(12) 0.35939(11) 0.01104(11) 0.0191(2) Uani 1 d . . .
O3 O 0.64960(13) 0.50597(12) 0.23059(13) 0.0264(3) Uani 1 d . . .
Cl3 Cl 1.17315(5) 0.05779(4) -0.45924(4) 0.02926(14) Uani 1 d . . .

loop_
_atom_site_aniso_label
_atom_site_aniso_U_11
_atom_site_aniso_U_22
_atom_site_aniso_U_33
_atom_site_aniso_U_23
_atom_site_aniso_U_13
_atom_site_aniso_U_12
C1 0.0129(7) 0.0244(8) 0.0227(8) -0.0054(6) -0.0033(6) -0.0052(6)
C2 0.0132(7) 0.0191(7) 0.0169(7) -0.0040(6) -0.0034(5) -0.0033(5)
C3 0.0106(6) 0.0229(8) 0.0200(7) -0.0063(6) -0.0047(5) -0.0006(5)
C4 0.0180(7) 0.0198(8) 0.0207(7) -0.0043(6) -0.0060(6) -0.0024(6)
C5 0.0169(7) 0.0187(7) 0.0227(8) -0.0039(6) -0.0081(6) -0.0001(6)
C6 0.0183(7) 0.0241(8) 0.0296(9) -0.0046(7) -0.0129(6) -0.0018(6)
C7 0.0136(7) 0.0319(9) 0.0313(9) -0.0070(7) -0.0091(6) 0.0022(6)
C8 0.0174(7) 0.0273(9) 0.0253(8) -0.0081(7) -0.0069(6) 0.0046(6)
C9 0.0133(7) 0.0172(7) 0.0185(7) -0.0016(6) -0.0055(5) -0.0015(5)
C10 0.0168(7) 0.0183(7) 0.0203(7) -0.0039(6) -0.0082(6) -0.0006(6)
C11 0.0160(7) 0.0214(8) 0.0212(8) -0.0047(6) -0.0038(6) -0.0036(6)
C12 0.0149(7) 0.0242(8) 0.0252(8) -0.0055(6) -0.0036(6) -0.0058(6)
C13 0.0191(7) 0.0230(8) 0.0258(8) -0.0063(6) -0.0065(6) -0.0041(6)
C14 0.0196(7) 0.0216(8) 0.0215(8) -0.0049(6) -0.0033(6) 0.0018(6)
C15 0.0130(7) 0.0278(9) 0.0263(8) -0.0053(7) -0.0032(6) -0.0027(6)
C16 0.0166(7) 0.0246(8) 0.0240(8) -0.0048(6) -0.0050(6) -0.0045(6)
C17 0.0278(9) 0.0286(9) 0.0327(9) -0.0169(7) -0.0128(7) 0.0050(7)
C18 0.0133(7) 0.0209(8) 0.0239(8) -0.0053(6) -0.0068(6) 0.0009(6)
C19 0.0153(7) 0.0223(8) 0.0202(7) -0.0040(6) -0.0068(6) 0.0014(6)
N1 0.0168(6) 0.0210(7) 0.0230(7) -0.0086(5) -0.0071(5) 0.0002(5)
N2 0.0252(7) 0.0282(8) 0.0248(8) -0.0076(6) -0.0074(6) -0.0004(6)
N3 0.0289(7) 0.0243(7) 0.0304(8) -0.0065(6) -0.0134(6) -0.0001(6)
O1 0.0102(5) 0.0326(6) 0.0215(6) -0.0056(5) -0.0043(4) -0.0016(4)
O2 0.0130(5) 0.0232(6) 0.0182(5) -0.0041(4) -0.0019(4) -0.0028(4)
O3 0.0199(6) 0.0281(6) 0.0330(7) -0.0108(5) -0.0079(5) -0.0086(5)
Cl3 0.0210(2) 0.0321(2) 0.0324(2) -0.01492(18) -0.00206(16) 0.00259(16)

loop_
_atom_type_symbol
_atom_type_description
_atom_type_scat_dispersion_real
_atom_type_scat_dispersion_imag
_atom_type_scat_source
C C 0.0033 0.0016 'International Tables Vol C Tables 4.2.6.8 and 6.1.1.4'
H H 0 0 'International Tables Vol C Tables 4.2.6.8 and 6.1.1.4'
N N 0.0061 0.0033 'International Tables Vol C Tables 4.2.6.8 and 6.1.1.4'
O O 0.0106 0.006 'International Tables Vol C Tables 4.2.6.8 and 6.1.1.4'
Cl Cl 0.1484 0.1585 'International Tables Vol C Tables 4.2.6.8 and 6.1.1.4'

loop_
_geom_angle_atom_site_label_1
_geom_angle_atom_site_label_2
_geom_angle_atom_site_label_3
_geom_angle
_geom_angle_site_symmetry_1
_geom_angle_site_symmetry_3
_geom_angle_publ_flag
O2 C1 O1 105.70(11) . . ?
O2 C1 C11 111.24(12) . . ?
O1 C1 C11 109.53(13) . . ?
O2 C1 H1 110.1 . . ?
O1 C1 H1 110.1 . . ?
C11 C1 H1 110.1 . . ?
O2 C2 C9 115.33(12) . . ?
O2 C2 C4 114.48(12) . . ?
C9 C2 C4 103.08(11) . . ?
O2 C2 C3 99.80(11) . . ?
C9 C2 C3 116.31(12) . . ?
C4 C2 C3 108.15(11) . . ?
O1 C3 C18 109.57(12) . . ?
O1 C3 C19 110.01(12) . . ?
C18 C3 C19 110.66(13) . . ?
O1 C3 C2 103.03(12) . . ?
C18 C3 C2 111.87(12) . . ?
C19 C3 C2 111.44(12) . . ?
O3 C4 N1 127.46(14) . . ?
O3 C4 C2 125.47(14) . . ?
N1 C4 C2 106.99(12) . . ?
C9 C5 C6 117.99(14) . . ?
C9 C5 H5 121 . . ?
C6 C5 H5 121 . . ?
C7 C6 C5 120.76(14) . . ?
C7 C6 H6 119.6 . . ?
C5 C6 H6 119.6 . . ?
C6 C7 C8 121.48(14) . . ?
C6 C7 H7 119.3 . . ?
C8 C7 H7 119.3 . . ?
C10 C8 C7 117.20(14) . . ?
C10 C8 H8 121.4 . . ?
C7 C8 H8 121.4 . . ?
C5 C9 C10 120.75(13) . . ?
C5 C9 C2 131.74(13) . . ?
C10 C9 C2 107.51(12) . . ?
C8 C10 C9 121.78(14) . . ?
C8 C10 N1 127.88(14) . . ?
C9 C10 N1 110.29(12) . . ?
C16 C11 C12 119.97(14) . . ?
C16 C11 C1 119.14(13) . . ?
C12 C11 C1 120.79(13) . . ?
C13 C12 C11 119.94(14) . . ?
C13 C12 H12 120 . . ?
C11 C12 H12 120 . . ?
C12 C13 C14 119.08(14) . . ?
C12 C13 H13 120.5 . . ?
C14 C13 H13 120.5 . . ?
C15 C14 C13 121.84(14) . . ?
C15 C14 Cl3 119.49(12) . . ?
C13 C14 Cl3 118.65(12) . . ?
C14 C15 C16 118.65(14) . . ?
C14 C15 H15 120.7 . . ?
C16 C15 H15 120.7 . . ?
C15 C16 C11 120.48(14) . . ?
C15 C16 H16 119.8 . . ?
C11 C16 H16 119.8 . . ?
N1 C17 H17A 109.5 . . ?
N1 C17 H17B 109.5 . . ?
H17A C17 H17B 109.5 . . ?
N1 C17 H17C 109.5 . . ?
H17A C17 H17C 109.5 . . ?
H17B C17 H17C 109.5 . . ?
N1 C17 H17D 109.5 . . ?
H17A C17 H17D 141.1 . . ?
H17B C17 H17D 56.3 . . ?
H17C C17 H17D 56.3 . . ?
N1 C17 H17E 109.5 . . ?
H17A C17 H17E 56.3 . . ?
H17B C17 H17E 141.1 . . ?
H17C C17 H17E 56.3 . . ?
H17D C17 H17E 109.5 . . ?
N1 C17 H17F 109.5 . . ?
H17A C17 H17F 56.3 . . ?
H17B C17 H17F 56.3 . . ?
H17C C17 H17F 141.1 . . ?
H17D C17 H17F 109.5 . . ?
H17E C17 H17F 109.5 . . ?
N2 C18 C3 176.33(16) . . ?
N3 C19 C3 176.35(16) . . ?
C4 N1 C10 111.09(12) . . ?
C4 N1 C17 123.57(13) . . ?
C10 N1 C17 125.29(13) . . ?
C3 O1 C1 108.24(11) . . ?
C2 O2 C1 107.98(11) . . ?

loop_
_geom_bond_atom_site_label_1
_geom_bond_atom_site_label_2
_geom_bond_distance
_geom_bond_site_symmetry_2
_geom_bond_publ_flag
C1 O2 1.4237(18) . ?
C1 O1 1.4691(19) . ?
C1 C11 1.505(2) . ?
C1 H1 1 . ?
C2 O2 1.4180(17) . ?
C2 C9 1.5004(19) . ?
C2 C4 1.559(2) . ?
C2 C3 1.581(2) . ?
C3 O1 1.4112(17) . ?
C3 C18 1.486(2) . ?
C3 C19 1.494(2) . ?
C4 O3 1.2222(18) . ?
C4 N1 1.3609(19) . ?
C5 C9 1.383(2) . ?
C5 C6 1.404(2) . ?
C5 H5 0.95 . ?
C6 C7 1.388(2) . ?
C6 H6 0.95 . ?
C7 C8 1.402(2) . ?
C7 H7 0.95 . ?
C8 C10 1.383(2) . ?
C8 H8 0.95 . ?
C9 C10 1.402(2) . ?
C10 N1 1.4194(19) . ?
C11 C16 1.396(2) . ?
C11 C12 1.398(2) . ?
C12 C13 1.391(2) . ?
C12 H12 0.95 . ?
C13 C14 1.393(2) . ?
C13 H13 0.95 . ?
C14 C15 1.386(2) . ?
C14 Cl3 1.7441(15) . ?
C15 C16 1.394(2) . ?
C15 H15 0.95 . ?
C16 H16 0.95 . ?
C17 N1 1.4592(19) . ?
C17 H17A 0.98 . ?
C17 H17B 0.98 . ?
C17 H17C 0.98 . ?
C17 H17D 0.98 . ?
C17 H17E 0.98 . ?
C17 H17F 0.98 . ?
C18 N2 1.140(2) . ?
C19 N3 1.144(2) . ?

loop_
_geom_torsion_atom_site_label_1
_geom_torsion_atom_site_label_2
_geom_torsion_atom_site_label_3
_geom_torsion_atom_site_label_4
_geom_torsion
_geom_torsion_site_symmetry_1
_geom_torsion_site_symmetry_2
_geom_torsion_site_symmetry_3
_geom_torsion_site_symmetry_4
_geom_torsion_publ_flag
O2 C2 C3 O1 36.06(13) . . . . ?
C9 C2 C3 O1 160.80(12) . . . . ?
C4 C2 C3 O1 -83.88(13) . . . . ?
O2 C2 C3 C18 153.67(11) . . . . ?
C9 C2 C3 C18 -81.60(15) . . . . ?
C4 C2 C3 C18 33.73(16) . . . . ?
O2 C2 C3 C19 -81.85(13) . . . . ?
C9 C2 C3 C19 42.88(16) . . . . ?
C4 C2 C3 C19 158.21(12) . . . . ?
O2 C2 C4 O3 -46.8(2) . . . . ?
C9 C2 C4 O3 -172.82(15) . . . . ?
C3 C2 C4 O3 63.47(19) . . . . ?
O2 C2 C4 N1 136.26(13) . . . . ?
C9 C2 C4 N1 10.22(15) . . . . ?
C3 C2 C4 N1 -113.49(13) . . . . ?
C9 C5 C6 C7 0.1(2) . . . . ?
C5 C6 C7 C8 0.9(3) . . . . ?
C6 C7 C8 C10 -0.5(2) . . . . ?
C6 C5 C9 C10 -1.4(2) . . . . ?
C6 C5 C9 C2 178.09(15) . . . . ?
O2 C2 C9 C5 46.1(2) . . . . ?
C4 C2 C9 C5 171.63(16) . . . . ?
C3 C2 C9 C5 -70.2(2) . . . . ?
O2 C2 C9 C10 -134.28(13) . . . . ?
C4 C2 C9 C10 -8.79(15) . . . . ?
C3 C2 C9 C10 109.35(14) . . . . ?
C7 C8 C10 C9 -0.9(2) . . . . ?
C7 C8 C10 N1 176.29(15) . . . . ?
C5 C9 C10 C8 1.9(2) . . . . ?
C2 C9 C10 C8 -177.70(14) . . . . ?
C5 C9 C10 N1 -175.73(13) . . . . ?
C2 C9 C10 N1 4.62(17) . . . . ?
O2 C1 C11 C16 151.39(14) . . . . ?
O1 C1 C11 C16 -92.13(17) . . . . ?
O2 C1 C11 C12 -32.4(2) . . . . ?
O1 C1 C11 C12 84.12(17) . . . . ?
C16 C11 C12 C13 0.5(2) . . . . ?
C1 C11 C12 C13 -175.70(15) . . . . ?
C11 C12 C13 C14 1.0(2) . . . . ?
C12 C13 C14 C15 -1.4(3) . . . . ?
C12 C13 C14 Cl3 177.31(13) . . . . ?
C13 C14 C15 C16 0.3(2) . . . . ?
Cl3 C14 C15 C16 -178.40(12) . . . . ?
C14 C15 C16 C11 1.3(2) . . . . ?
C12 C11 C16 C15 -1.6(2) . . . . ?
C1 C11 C16 C15 174.64(15) . . . . ?
O1 C3 C18 N2 108(2) . . . . ?
C19 C3 C18 N2 -130(2) . . . . ?
C2 C3 C18 N2 -6(3) . . . . ?
O1 C3 C19 N3 -29(3) . . . . ?
C18 C3 C19 N3 -151(2) . . . . ?
C2 C3 C19 N3 84(2) . . . . ?
O3 C4 N1 C10 175.12(16) . . . . ?
C2 C4 N1 C10 -7.99(17) . . . . ?
O3 C4 N1 C17 -2.3(3) . . . . ?
C2 C4 N1 C17 174.56(14) . . . . ?
C8 C10 N1 C4 -175.13(15) . . . . ?
C9 C10 N1 C4 2.36(18) . . . . ?
C8 C10 N1 C17 2.3(3) . . . . ?
C9 C10 N1 C17 179.75(14) . . . . ?
C18 C3 O1 C1 -140.85(12) . . . . ?
C19 C3 O1 C1 97.29(14) . . . . ?
C2 C3 O1 C1 -21.63(14) . . . . ?
O2 C1 O1 C3 -0.69(15) . . . . ?
C11 C1 O1 C3 -120.62(13) . . . . ?
C9 C2 O2 C1 -163.17(12) . . . . ?
C4 C2 O2 C1 77.45(14) . . . . ?
C3 C2 O2 C1 -37.77(13) . . . . ?
O1 C1 O2 C2 26.09(14) . . . . ?
C11 C1 O2 C2 144.89(12) . . . . ?
